data_4328986
loop_
_publ_author_name
'Wen-Yang Gao'
'Wuming Yan'
'Rong Cai'
'Le Meng'
'Andrea Salas'
'Xi-Sen Wang'
'Lukasz Wojtas'
'Xiaodong Shi'
'Shengqian Ma'

_publ_section_title
;
 Porous Double-Walled Metal Triazolate Framework Based upon a Bifunctional
 Ligand and a Pentanuclear Zinc Cluster Exhibiting Selective CO2 Uptake
;
_journal_name_full 'Inorganic Chemistry'
_journal_page_first 4423
_journal_page_last 4425
_journal_paper_doi 10.1021/ic3002256
_journal_volume 51
_journal_year 2012
_chemical_formula_sum 'C45 H25 N15 O12 Zn5'
_chemical_formula_weight 1294.65
_chemical_name_systematic
;
 ?
;
_space_group_IT_number 108
_symmetry_cell_setting tetragonal
_symmetry_space_group_name_Hall 'I 4 -2c'
_symmetry_space_group_name_H-M 'I 4 c m'
_atom_sites_solution_hydrogens geom
_atom_sites_solution_primary direct
_atom_sites_solution_secondary difmap
_audit_creation_method SHELXL-97
_cell_angle_alpha 90.00
_cell_angle_beta 90.00
_cell_angle_gamma 90.00
_cell_formula_units_Z 8
_cell_length_a 28.368(3)
_cell_length_b 28.368(3)
_cell_length_c 33.958(4)
_cell_measurement_temperature 100(2)
_cell_volume 27327(5)
_computing_cell_refinement 'APEX2 (Bruker, 2010); SAINT (Bruker, 2009)'
_computing_data_collection 'APEX2 (Bruker, 2010)'
_computing_data_reduction 'SAINT (Bruker, 2009);XPREP(Sheldrick,2008)'
_computing_publication_material 'APEX2 (Bruker, 2010)'
_computing_structure_refinement 'SHELXL-97 (Sheldrick, 2008)'
_computing_structure_solution 'SHELXS-97 (Sheldrick, 2008)'
_diffrn_ambient_temperature 100(2)
_diffrn_measured_fraction_theta_full 0.999
_diffrn_measured_fraction_theta_max 0.999
_diffrn_measurement_device_type 'BRUKER SMART APEXII CCD'
_diffrn_measurement_method 'phi scans'
_diffrn_radiation_source synchrotron
_diffrn_radiation_type synchrotron
_diffrn_radiation_wavelength 0.41328
_diffrn_reflns_av_R_equivalents 0.0910
_diffrn_reflns_av_sigmaI/netI 0.0403
_diffrn_reflns_limit_h_max 25
_diffrn_reflns_limit_h_min -25
_diffrn_reflns_limit_k_max 25
_diffrn_reflns_limit_k_min -25
_diffrn_reflns_limit_l_max 30
_diffrn_reflns_limit_l_min -30
_diffrn_reflns_number 72267
_diffrn_reflns_theta_full 10.82
_diffrn_reflns_theta_max 10.82
_diffrn_reflns_theta_min 0.83
_exptl_absorpt_coefficient_mu 0.187
_exptl_absorpt_correction_T_max 0.9907
_exptl_absorpt_correction_T_min 0.9815
_exptl_absorpt_correction_type multi-scan
_exptl_absorpt_process_details 'SADABS; (Sheldrick, 2003)'
_exptl_crystal_colour colorless
_exptl_crystal_density_diffrn 0.629
_exptl_crystal_description block
_exptl_crystal_F_000 5168
_exptl_crystal_size_max 0.10
_exptl_crystal_size_mid 0.05
_exptl_crystal_size_min 0.05
_platon_squeeze_details
;
;
_refine_diff_density_max 0.380
_refine_diff_density_min -0.362
_refine_diff_density_rms 0.053
_refine_ls_abs_structure_details 'Flack H D (1983), Acta Cryst. A39, 876-881'
_refine_ls_abs_structure_Flack 0.58(9)
_refine_ls_extinction_method none
_refine_ls_goodness_of_fit_ref 1.059
_refine_ls_hydrogen_treatment constr
_refine_ls_matrix_type full
_refine_ls_number_parameters 359
_refine_ls_number_reflns 5595
_refine_ls_number_restraints 333
_refine_ls_restrained_S_all 1.103
_refine_ls_R_factor_all 0.0708
_refine_ls_R_factor_gt 0.0534
_refine_ls_shift/su_max 0.000
_refine_ls_shift/su_mean 0.000
_refine_ls_structure_factor_coef Fsqd
_refine_ls_weighting_details 'calc w=1/[\s^2^(Fo^2^)+(0.0900P)^2^+0.0000P] where P=(Fo^2^+2Fc^2^)/3'
_refine_ls_weighting_scheme calc
_refine_ls_wR_factor_gt 0.1422
_refine_ls_wR_factor_ref 0.1502
_reflns_number_gt 4220
_reflns_number_total 5595
_reflns_threshold_expression >2sigma(I)
_cod_data_source_file ic3002256_si_002.cif
_cod_data_source_block MTAF-1
_cod_original_cell_volume 27328(5)
_cod_database_code 4328986

loop_
_symmetry_equiv_pos_as_xyz
'x, y, z'
'-x, y, z+1/2'
'-x, -y, z'
'x, -y, z+1/2'
'-y, -x, z+1/2'
'y, -x, z'
'-y, x, z'
'y, x, z+1/2'
'x+1/2, y+1/2, z+1/2'
'-x+1/2, y+1/2, z+1'
'-x+1/2, -y+1/2, z+1/2'
'x+1/2, -y+1/2, z+1'
'-y+1/2, -x+1/2, z+1'
'y+1/2, -x+1/2, z+1/2'
'-y+1/2, x+1/2, z+1/2'
'y+1/2, x+1/2, z+1'

loop_
_atom_site_label
_atom_site_type_symbol
_atom_site_fract_x
_atom_site_fract_y
_atom_site_fract_z
_atom_site_U_iso_or_equiv
_atom_site_adp_type
_atom_site_occupancy
_atom_site_symmetry_multiplicity
_atom_site_calc_flag
_atom_site_refinement_flags
Zn1 Zn 0.75315(5) 0.25315(5) 0.23964(9) 0.0864(5) Uani 1 2 d S
Zn2 Zn 0.83482(4) 0.25312(4) 0.16479(6) 0.0952(5) Uani 1 1 d .
Zn3 Zn 0.75271(4) 0.17235(4) 0.31354(6) 0.0957(5) Uani 1 1 d .
O30 O 0.7970(3) 0.2970(3) 0.1966(3) 0.106(3) Uani 1 2 d S
N2 N 0.7957(3) -0.1876(3) 0.3010(3) 0.089(2) Uani 1 1 d D
N3 N 0.8023(3) -0.1442(4) 0.3160(3) 0.092(2) Uani 1 1 d D
N1 N 0.7610(3) -0.1871(3) 0.2738(2) 0.073(2) Uani 1 1 d D
C48 C 0.7970(4) -0.0425(4) 0.3336(3) 0.141(3) Uani 1 1 d DU
H48 H 0.8181 -0.0602 0.3496 0.169 Uiso 1 1 calc R
C2 C 0.7720(4) -0.1157(4) 0.2983(3) 0.091(3) Uani 1 1 d DU
C5 C 0.7951(4) 0.0055(4) 0.3374(3) 0.145(4) Uani 1 1 d DU
H5 H 0.8149 0.0214 0.3557 0.174 Uiso 1 1 calc R
C1 C 0.7444(3) -0.1414(4) 0.2701(3) 0.093(3) Uani 1 1 d D
H1 H 0.7205 -0.1298 0.2531 0.111 Uiso 1 1 calc R
C4 C 0.7683(4) -0.0659(3) 0.3066(3) 0.121(3) Uani 1 1 d DU
O28 O 0.7883(3) -0.0991(4) 0.1320(3) 0.164(3) Uani 1 1 d D
O10 O 0.7899(4) 0.1027(3) 0.3389(3) 0.179(4) Uani 1 1 d DU
C58 C 0.7642(4) 0.0301(3) 0.3143(3) 0.155(4) Uani 1 1 d DU
C56 C 0.7619(5) -0.0765(4) 0.1573(4) 0.138(3) Uani 1 1 d DU
C55 C 0.7999(4) 0.0008(4) 0.1474(3) 0.170(4) Uani 1 1 d DU
H55 H 0.8250 -0.0151 0.1345 0.204 Uiso 1 1 calc R
C7 C 0.7384(4) -0.0409(4) 0.2822(4) 0.156(4) Uani 1 1 d DU
H7 H 0.7193 -0.0564 0.2632 0.187 Uiso 1 1 calc R
O29 O 0.7373(3) -0.1010(3) 0.1761(3) 0.141(3) Uani 1 1 d DU
C24 C 0.8006(4) 0.0489(4) 0.1521(3) 0.164(4) Uani 1 1 d DU
H24 H 0.8269 0.0661 0.1424 0.196 Uiso 1 1 calc R
C25 C 0.7621(4) -0.0237(3) 0.1617(3) 0.124(3) Uani 1 1 d DU
C6 C 0.7373(5) 0.0076(4) 0.2864(4) 0.175(4) Uani 1 1 d DU
H6 H 0.7174 0.0257 0.2697 0.210 Uiso 1 1 calc R
C9 C 0.7605(5) 0.0830(4) 0.3175(4) 0.167(4) Uani 1 1 d DU
C21 C 0.8065(4) 0.1524(4) 0.1588(3) 0.101(3) Uani 1 1 d DU
H21 H 0.8261 0.1450 0.1370 0.122 Uiso 1 1 calc R
C23 C 0.7645(4) 0.0729(3) 0.1704(3) 0.136(3) Uani 1 1 d DU
N19 N 0.8039(3) 0.1940(3) 0.1767(3) 0.107(3) Uani 1 1 d DU
C22 C 0.7747(4) 0.1210(3) 0.1781(3) 0.095(3) Uani 1 1 d DU
C26 C 0.7246(4) -0.0019(4) 0.1800(3) 0.154(3) Uani 1 1 d DU
H26 H 0.6984 -0.0195 0.1893 0.185 Uiso 1 1 calc R
O54 O 0.7317(4) 0.1029(3) 0.3001(3) 0.171(4) Uani 1 1 d DU
C57 C 0.7265(4) 0.0467(4) 0.1842(3) 0.160(4) Uani 1 1 d DU
H57 H 0.7011 0.0625 0.1969 0.192 Uiso 1 1 calc R
N20 N 0.7702(3) 0.1926(3) 0.2027(3) 0.094(2) Uani 1 1 d DU
N18 N 0.7538(3) 0.1492(3) 0.2049(3) 0.102(2) Uani 1 1 d DU
C12 C 0.7925(4) 0.2925(4) 0.0924(4) 0.119(3) Uani 1 2 d SDU
O11 O 0.8178(3) 0.2670(3) 0.1109(2) 0.138(3) Uani 1 1 d DU
C13 C 0.7923(3) 0.2923(3) 0.0490(4) 0.101(3) Uani 1 2 d SDU
N47 N 0.8083(3) 0.2743(3) -0.1354(3) 0.143(3) Uani 1 1 d DU
C16 C 0.7928(3) 0.2928(3) -0.0760(4) 0.131(3) Uani 1 2 d SDU
C47 C 0.7911(3) 0.2911(3) -0.0326(4) 0.153(4) Uani 1 2 d SDU
C14 C 0.8220(3) 0.2621(3) 0.0292(3) 0.142(3) Uani 1 1 d DU
H14 H 0.8427 0.2418 0.0432 0.170 Uiso 1 1 calc R
C54 C 0.8197(3) 0.2648(3) -0.0993(3) 0.144(3) Uani 0.50 1 d PDU
H54 H 0.8425 0.2425 -0.0908 0.173 Uiso 0.50 1 calc PR
N54 N 0.8197(3) 0.2648(3) -0.0993(3) 0.144(3) Uani 0.50 1 d PU
C15 C 0.8211(3) 0.2620(3) -0.0113(3) 0.134(3) Uani 1 1 d DU
H15 H 0.8416 0.2414 -0.0252 0.161 Uiso 1 1 calc R
O31 O 0.7104(2) 0.2104(2) 0.2792(3) 0.083(3) Uani 1 2 d S

loop_
_atom_site_aniso_label
_atom_site_aniso_U_11
_atom_site_aniso_U_22
_atom_site_aniso_U_33
_atom_site_aniso_U_23
_atom_site_aniso_U_13
_atom_site_aniso_U_12
Zn1 0.0909(6) 0.0909(6) 0.0774(8) -0.0140(6) -0.0140(6) 0.0175(8)
Zn2 0.0939(9) 0.1093(10) 0.0825(10) -0.0043(8) -0.0092(7) 0.0223(7)
Zn3 0.1143(11) 0.0857(9) 0.0870(10) -0.0058(7) -0.0082(8) 0.0256(7)
O30 0.102(4) 0.102(4) 0.112(9) -0.006(4) -0.006(4) 0.018(6)
N2 0.079(6) 0.100(7) 0.088(7) -0.014(6) 0.006(5) -0.013(5)
N3 0.104(6) 0.102(7) 0.072(6) -0.004(6) -0.009(5) -0.018(5)
N1 0.062(5) 0.085(6) 0.071(6) -0.011(4) 0.012(4) 0.003(4)
C48 0.164(8) 0.114(6) 0.145(7) -0.022(6) -0.005(6) -0.022(7)
C2 0.104(7) 0.105(6) 0.063(6) -0.004(6) 0.016(5) -0.027(6)
C5 0.171(9) 0.111(7) 0.153(9) -0.032(7) 0.004(7) -0.010(8)
C1 0.089(8) 0.106(9) 0.084(8) -0.009(7) 0.010(6) 0.017(7)
C4 0.146(6) 0.113(6) 0.103(6) -0.005(5) 0.009(5) -0.023(5)
O28 0.156(8) 0.172(8) 0.164(9) -0.045(7) 0.005(6) -0.022(6)
O10 0.241(10) 0.141(7) 0.153(9) -0.003(6) 0.026(6) 0.013(7)
C58 0.209(11) 0.127(9) 0.130(10) -0.006(7) 0.027(8) -0.028(8)
C56 0.173(8) 0.125(6) 0.117(7) 0.010(6) -0.003(6) -0.007(6)
C55 0.202(8) 0.146(7) 0.162(8) 0.005(7) 0.016(7) -0.014(7)
C7 0.193(8) 0.126(7) 0.149(8) -0.001(7) -0.016(6) -0.011(7)
O29 0.169(7) 0.129(6) 0.124(7) 0.010(5) 0.006(5) -0.021(5)
C24 0.201(8) 0.133(7) 0.157(8) -0.007(7) 0.028(6) -0.026(7)
C25 0.158(7) 0.107(5) 0.107(6) 0.011(5) 0.003(6) -0.015(5)
C6 0.222(9) 0.138(8) 0.164(9) 0.005(7) 0.000(7) -0.022(7)
C9 0.237(11) 0.129(8) 0.134(10) -0.008(7) 0.036(7) 0.016(7)
C21 0.099(6) 0.112(6) 0.093(7) -0.015(5) -0.011(5) 0.013(5)
C23 0.173(8) 0.118(7) 0.118(7) 0.000(6) 0.018(6) -0.017(6)
N19 0.100(5) 0.107(5) 0.116(7) -0.008(5) 0.004(4) 0.021(5)
C22 0.102(6) 0.098(6) 0.086(7) -0.008(5) -0.020(5) 0.014(5)
C26 0.204(8) 0.118(6) 0.141(7) 0.020(6) 0.016(6) -0.013(6)
O54 0.238(10) 0.136(7) 0.140(8) 0.005(6) 0.027(7) 0.013(6)
C57 0.209(8) 0.125(7) 0.145(7) 0.007(7) 0.026(7) -0.009(6)
N20 0.099(5) 0.082(5) 0.101(6) 0.002(4) 0.004(4) 0.024(5)
N18 0.114(6) 0.096(5) 0.098(6) 0.002(5) -0.005(4) 0.006(5)
C12 0.123(5) 0.123(5) 0.111(7) -0.001(5) -0.001(5) 0.011(7)
O11 0.124(6) 0.152(6) 0.139(6) 0.006(5) -0.017(4) 0.027(5)
C13 0.104(5) 0.104(5) 0.096(6) 0.017(5) 0.017(5) 0.006(6)
N47 0.157(6) 0.170(6) 0.103(5) 0.000(5) 0.011(5) 0.025(6)
C16 0.149(5) 0.149(5) 0.095(6) 0.000(5) 0.000(5) 0.018(6)
C47 0.174(5) 0.174(5) 0.110(7) 0.008(5) 0.008(5) 0.037(7)
C14 0.162(7) 0.152(6) 0.112(5) 0.008(6) 0.004(6) 0.029(6)
C54 0.160(5) 0.167(5) 0.104(5) -0.003(5) 0.011(5) 0.012(5)
N54 0.160(5) 0.167(5) 0.104(5) -0.003(5) 0.011(5) 0.012(5)
C15 0.158(6) 0.151(6) 0.094(5) 0.006(6) 0.003(6) 0.040(5)
O31 0.096(4) 0.096(4) 0.057(6) 0.007(3) 0.007(3) -0.009(5)

loop_
_atom_type_symbol
_atom_type_description
_atom_type_scat_dispersion_real
_atom_type_scat_dispersion_imag
_atom_type_scat_source
C C -0.0001 0.0005 'International Tables Vol C Tables 4.2.6.8 and 6.1.1.4'
H H 0.0000 0.0000 'International Tables Vol C Tables 4.2.6.8 and 6.1.1.4'
N N 0.0005 0.0010 'International Tables Vol C Tables 4.2.6.8 and 6.1.1.4'
O O 0.0017 0.0018 'International Tables Vol C Tables 4.2.6.8 and 6.1.1.4'
Zn Zn 0.2605 0.5370 'International Tables Vol C Tables 4.2.6.8 and 6.1.1.4'

loop_
_geom_angle_atom_site_label_1
_geom_angle_atom_site_label_2
_geom_angle_atom_site_label_3
_geom_angle
_geom_angle_site_symmetry_1
_geom_angle_site_symmetry_3
N1 Zn1 N1 90.2(4) 6_665 10_654
N1 Zn1 O31 90.2(3) 6_665 .
N1 Zn1 O31 90.2(3) 10_654 .
N1 Zn1 N20 177.5(4) 6_665 16_544
N1 Zn1 N20 89.3(2) 10_654 16_544
O31 Zn1 N20 92.2(3) . 16_544
N1 Zn1 N20 89.3(2) 6_665 .
N1 Zn1 N20 177.5(4) 10_654 .
O31 Zn1 N20 92.2(3) . .
N20 Zn1 N20 91.1(5) 16_544 .
N1 Zn1 O30 91.0(3) 6_665 .
N1 Zn1 O30 91.0(3) 10_654 .
O31 Zn1 O30 178.3(4) . .
N20 Zn1 O30 86.6(3) 16_544 .
N20 Zn1 O30 86.6(3) . .
O29 Zn2 O11 114.0(4) 6_665 .
O29 Zn2 N19 121.4(4) 6_665 .
O11 Zn2 N19 105.2(4) . .
O29 Zn2 O30 108.9(4) 6_665 .
O11 Zn2 O30 104.7(4) . .
N19 Zn2 O30 100.8(4) . .
O29 Zn2 O28 55.1(3) 6_665 6_665
O11 Zn2 O28 82.0(3) . 6_665
N19 Zn2 O28 91.5(4) . 6_665
O30 Zn2 O28 163.7(4) . 6_665
O29 Zn2 C56 25.1(4) 6_665 6_665
O11 Zn2 C56 100.7(4) . 6_665
N19 Zn2 C56 108.8(4) . 6_665
O30 Zn2 C56 134.0(4) . 6_665
O28 Zn2 C56 30.0(3) 6_665 6_665
N2 Zn3 N47 113.3(4) 6_665 5_665
N2 Zn3 O31 98.1(4) 6_665 .
N47 Zn3 O31 97.5(3) 5_665 .
N2 Zn3 O54 128.8(4) 6_665 .
N47 Zn3 O54 110.0(4) 5_665 .
O31 Zn3 O54 102.1(4) . .
N2 Zn3 O10 94.5(4) 6_665 .
N47 Zn3 O10 94.8(4) 5_665 .
O31 Zn3 O10 157.1(4) . .
O54 Zn3 O10 55.4(4) . .
N2 Zn3 C9 113.3(4) 6_665 .
N47 Zn3 C9 105.3(4) 5_665 .
O31 Zn3 C9 128.5(4) . .
O54 Zn3 C9 26.7(4) . .
O10 Zn3 C9 28.8(3) . .
Zn2 O30 Zn2 113.0(5) . 16_544
Zn2 O30 Zn1 107.6(3) . .
Zn2 O30 Zn1 107.6(3) 16_544 .
N3 N2 N1 110.7(8) . .
N3 N2 Zn3 129.8(8) . 7_645
N1 N2 Zn3 119.5(8) . 7_645
C2 N3 N2 107.1(8) . .
N2 N1 C1 108.6(8) . .
N2 N1 Zn1 120.7(7) . 10_644
C1 N1 Zn1 130.1(8) . 10_644
C5 C48 C4 120.8(10) . .
C5 C48 H48 119.6 . .
C4 C48 H48 119.6 . .
N3 C2 C1 110.4(9) . .
N3 C2 C4 123.8(11) . .
C1 C2 C4 125.8(11) . .
C58 C5 C48 118.6(10) . .
C58 C5 H5 120.7 . .
C48 C5 H5 120.7 . .
N1 C1 C2 103.3(9) . .
N1 C1 H1 128.4 . .
C2 C1 H1 128.4 . .
C7 C4 C48 120.6(10) . .
C7 C4 C2 115.6(10) . .
C48 C4 C2 123.3(10) . .
C56 O28 Zn2 78.7(8) . 7_645
C9 O10 Zn3 82.2(8) . .
C5 C58 C6 121.0(10) . .
C5 C58 C9 120.8(9) . .
C6 C58 C9 118.2(9) . .
O29 C56 O28 114.1(12) . .
O29 C56 C25 122.5(13) . .
O28 C56 C25 123.4(12) . .
O28 C56 Zn2 71.3(7) . 7_645
C25 C56 Zn2 165.3(9) . 7_645
C25 C55 C24 118.3(11) . .
C25 C55 H55 120.8 . .
C24 C55 H55 120.8 . .
C4 C7 C6 117.5(11) . .
C4 C7 H7 121.2 . .
C6 C7 H7 121.2 . .
C56 O29 Zn2 112.1(10) . 7_645
C55 C24 C23 122.2(11) . .
C55 C24 H24 118.9 . .
C23 C24 H24 118.9 . .
C55 C25 C26 122.5(11) . .
C55 C25 C56 118.3(11) . .
C26 C25 C56 119.2(10) . .
C58 C6 C7 121.4(11) . .
C58 C6 H6 119.3 . .
C7 C6 H6 119.3 . .
O54 C9 O10 123.8(13) . .
O54 C9 C58 119.9(12) . .
O10 C9 C58 116.3(11) . .
O54 C9 Zn3 55.0(7) . .
O10 C9 Zn3 69.0(7) . .
C58 C9 Zn3 172.9(9) . .
N19 C21 C22 108.0(10) . .
N19 C21 H21 126.0 . .
C22 C21 H21 126.0 . .
C24 C23 C57 117.6(11) . .
C24 C23 C22 114.0(10) . .
C57 C23 C22 127.7(11) . .
N20 N19 C21 109.0(10) . .
N20 N19 Zn2 120.0(8) . .
C21 N19 Zn2 130.4(8) . .
N18 C22 C23 127.1(11) . .
N18 C22 C21 102.5(9) . .
C23 C22 C21 130.3(11) . .
C25 C26 C57 117.6(11) . .
C25 C26 H26 121.2 . .
C57 C26 H26 121.2 . .
C9 O54 Zn3 98.3(10) . .
C26 C57 C23 121.8(11) . .
C26 C57 H57 119.1 . .
C23 C57 H57 119.1 . .
N19 N20 N18 108.9(9) . .
N19 N20 Zn1 121.9(8) . .
N18 N20 Zn1 128.7(8) . .
N20 N18 C22 111.2(9) . .
O11 C12 O11 116.6(15) . 16_544
O11 C12 C13 121.7(8) . .
O11 C12 C13 121.7(8) 16_544 .
C12 O11 Zn2 140.4(9) . .
C14 C13 C14 121.6(14) 16_544 .
C14 C13 C12 119.2(7) 16_544 .
C14 C13 C12 119.2(7) . .
C54 N47 N47 108.8(6) . 16_544
C54 N47 Zn3 133.0(7) . 5_664
N47 N47 Zn3 118.1(2) 16_544 5_664
N54 C16 C54 108.6(14) 16_544 .
C54 C16 C54 108.6(14) 16_544 .
N54 C16 C47 125.6(7) 16_544 .
C54 C16 C47 125.6(7) 16_544 .
C54 C16 C47 125.6(7) . .
C15 C47 C15 117.3(14) 16_544 .
C15 C47 C16 121.2(7) 16_544 .
C15 C47 C16 121.2(7) . .
C13 C14 C15 118.5(12) . .
C13 C14 H14 120.8 . .
C15 C14 H14 120.8 . .
N47 C54 C16 106.9(12) . .
N47 C54 H54 126.6 . .
C16 C54 H54 126.6 . .
C14 C15 C47 122.1(12) . .
C14 C15 H15 119.0 . .
C47 C15 H15 119.0 . .
Zn3 O31 Zn3 108.0(4) 16_544 .
Zn3 O31 Zn1 109.1(3) 16_544 .
Zn3 O31 Zn1 109.1(3) . .

loop_
_geom_bond_atom_site_label_1
_geom_bond_atom_site_label_2
_geom_bond_distance
_geom_bond_site_symmetry_2
Zn1 N1 2.093(8) 6_665
Zn1 N1 2.093(8) 10_654
Zn1 O31 2.177(8) .
Zn1 N20 2.180(9) 16_544
Zn1 N20 2.180(9) .
Zn1 O30 2.289(11) .
Zn2 O29 1.881(9) 6_665
Zn2 O11 1.932(8) .
Zn2 N19 1.936(10) .
Zn2 O30 1.966(6) .
Zn2 O28 2.477(10) 6_665
Zn2 C56 2.565(13) 6_665
Zn3 N2 1.969(9) 6_665
Zn3 N47 1.973(10) 5_665
Zn3 O31 1.992(5) .
Zn3 O54 2.109(10) .
Zn3 O10 2.400(11) .
Zn3 C9 2.547(11) .
O30 Zn2 1.966(6) 16_544
N2 N3 1.345(9) .
N2 N1 1.350(9) .
N2 Zn3 1.969(9) 7_645
N3 C2 1.325(10) .
N1 C1 1.384(13) .
N1 Zn1 2.093(8) 10_644
C48 C5 1.371(7) .
C48 C4 1.395(7) .
C48 H48 0.9500 .
C2 C1 1.434(11) .
C2 C4 1.445(8) .
C5 C58 1.367(7) .
C5 H5 0.9500 .
C1 H1 0.9500 .
C4 C7 1.381(7) .
O28 C56 1.308(12) .
O28 Zn2 2.477(10) 7_645
O10 C9 1.238(13) .
C58 C6 1.375(6) .
C58 C9 1.508(8) .
C56 O29 1.174(12) .
C56 C25 1.504(13) .
C56 Zn2 2.565(13) 7_645
C55 C25 1.367(7) .
C55 C24 1.374(7) .
C55 H55 0.9500 .
C7 C6 1.384(7) .
C7 H7 0.9500 .
O29 Zn2 1.881(9) 7_645
C24 C23 1.381(7) .
C24 H24 0.9500 .
C25 C26 1.378(7) .
C6 H6 0.9500 .
C9 O54 1.155(13) .
C21 N19 1.328(12) .
C21 C22 1.427(11) .
C21 H21 0.9500 .
C23 C57 1.391(7) .
C23 C22 1.419(7) .
N19 N20 1.303(10) .
C22 N18 1.350(11) .
C26 C57 1.388(7) .
C26 H26 0.9500 .
C57 H57 0.9500 .
N20 N18 1.317(10) .
C12 O11 1.196(9) .
C12 O11 1.196(9) 16_544
C12 C13 1.475(14) .
C13 C14 1.377(8) 16_544
C13 C14 1.377(8) .
N47 C54 1.296(11) .
N47 N47 1.365(14) 16_544
N47 Zn3 1.973(10) 5_664
C16 N54 1.356(11) 16_544
C16 C54 1.356(11) 16_544
C16 C54 1.356(11) .
C16 C47 1.476(9) .
C47 C15 1.386(8) 16_544
C47 C15 1.386(8) .
C14 C15 1.378(9) .
C14 H14 0.9500 .
C54 H54 0.9500 .
C15 H15 0.9500 .
O31 Zn3 1.992(5) 16_544

loop_
_platon_squeeze_void_nr
_platon_squeeze_void_average_x
_platon_squeeze_void_average_y
_platon_squeeze_void_average_z
_platon_squeeze_void_volume
_platon_squeeze_void_count_electrons
_platon_squeeze_void_content
1 -0.006 -0.022 0.007 19800 8032 ' '
